data_1565857
loop_
_publ_author_name
'Malinska, Maura'

_publ_section_title
;
 Insights into molecular recognition from the crystal structures of
 <i>p-tert</i>-butylcalix[6]arene complexed with different solvents
;
_journal_coeditor_code ED5024
_journal_issue 1
_journal_name_full IUCrJ
_journal_page_first 55
_journal_page_last 64
_journal_paper_doi 10.1107/S2052252521010678
_journal_volume 9
_journal_year 2022
_chemical_formula_moiety 'C66 H84 O6, 3(C6 H6)'
_chemical_formula_sum 'C84 H102 O6'
_chemical_formula_weight 1207.65
_space_group_crystal_system triclinic
_space_group_IT_number 2
_space_group_name_Hall '-P 1'
_space_group_name_H-M_alt 'P -1'
_atom_sites_solution_hydrogens geom
_atom_sites_solution_primary dual
_cell_angle_alpha 80.680(4)
_cell_angle_beta 72.393(5)
_cell_angle_gamma 78.191(4)
_cell_formula_units_Z 2
_cell_length_a 13.5391(8)
_cell_length_b 14.7702(6)
_cell_length_c 19.0450(10)
_cell_measurement_reflns_used 11593
_cell_measurement_temperature 100.00(12)
_cell_measurement_theta_max 76.9370
_cell_measurement_theta_min 3.0640
_cell_volume 3532.8(3)
_computing_cell_refinement 'CrysAlisPro 1.171.40.53 (Rigaku OD, 2019)'
_computing_data_collection 'CrysAlisPro 1.171.40.53 (Rigaku OD, 2019)'
_computing_data_reduction 'CrysAlisPro 1.171.40.53 (Rigaku OD, 2019)'
_computing_molecular_graphics 'Olex2 1.3 (Dolomanov et al., 2009)'
_computing_publication_material 'Olex2 1.3 (Dolomanov et al., 2009)'
_computing_structure_refinement 'SHELXL 2018/3 (Sheldrick, 2015)'
_computing_structure_solution 'SHELXT  (Sheldrick, 2015)'
_diffrn_ambient_environment N~2~
_diffrn_ambient_temperature 100.00(12)
_diffrn_detector 'CCD plate'
_diffrn_detector_area_resol_mean 5.2195
_diffrn_detector_type Atlas
_diffrn_measured_fraction_theta_full 0.999
_diffrn_measured_fraction_theta_max 0.999
_diffrn_measurement_device 'four-circle diffractometer'
_diffrn_measurement_device_type 'SuperNova, Dual, Cu at home/near, Atlas'
_diffrn_measurement_method '\w scans'
_diffrn_orient_matrix_type 'CrysAlisPro convention (1999,Acta A55,543-557)'
_diffrn_orient_matrix_UB_11 0.0018976000
_diffrn_orient_matrix_UB_12 0.0027633000
_diffrn_orient_matrix_UB_13 0.0800920000
_diffrn_orient_matrix_UB_21 0.1194270000
_diffrn_orient_matrix_UB_22 -0.0347009000
_diffrn_orient_matrix_UB_23 -0.0221961000
_diffrn_orient_matrix_UB_31 0.0196510000
_diffrn_orient_matrix_UB_32 0.1013644000
_diffrn_orient_matrix_UB_33 -0.0194600000
_diffrn_radiation_monochromator mirror
_diffrn_radiation_probe x-ray
_diffrn_radiation_type CuK\a
_diffrn_radiation_wavelength 1.54184
_diffrn_reflns_av_unetI/netI 0.0365
_diffrn_reflns_Laue_measured_fraction_full 0.999
_diffrn_reflns_Laue_measured_fraction_max 0.999
_diffrn_reflns_limit_h_max 16
_diffrn_reflns_limit_h_min -16
_diffrn_reflns_limit_k_max 18
_diffrn_reflns_limit_k_min -17
_diffrn_reflns_limit_l_max 23
_diffrn_reflns_limit_l_min -23
_diffrn_reflns_number 23648
_diffrn_reflns_point_group_measured_fraction_full 0.999
_diffrn_reflns_point_group_measured_fraction_max 0.999
_diffrn_reflns_theta_full 67.684
_diffrn_reflns_theta_max 70.076
_diffrn_reflns_theta_min 2.448
_diffrn_source 'micro-focus sealed X-ray tube'
_diffrn_source_type 'SuperNova (Cu) X-ray Source'
_exptl_absorpt_coefficient_mu 0.535
_exptl_absorpt_correction_T_max 1.00000
_exptl_absorpt_correction_T_min 0.90634
_exptl_absorpt_correction_type multi-scan
_exptl_absorpt_process_details
;
CrysAlisPro 1.171.40.53 (Rigaku Oxford Diffraction, 2019)
Empirical absorption correction using spherical harmonics,
 implemented in SCALE3 ABSPACK scaling algorithm.
;
_exptl_crystal_colour colourless
_exptl_crystal_density_diffrn 1.135
_exptl_crystal_description plate
_exptl_crystal_F_000 1308
_exptl_crystal_size_max 0.315
_exptl_crystal_size_mid 0.115
_exptl_crystal_size_min 0.079
_refine_diff_density_max 0.338
_refine_diff_density_min -0.357
_refine_diff_density_rms 0.044
_refine_ls_extinction_method none
_refine_ls_goodness_of_fit_ref 0.988
_refine_ls_hydrogen_treatment constr
_refine_ls_matrix_type full
_refine_ls_number_parameters 919
_refine_ls_number_reflns 23648
_refine_ls_number_restraints 60
_refine_ls_restrained_S_all 0.989
_refine_ls_R_factor_all 0.0611
_refine_ls_R_factor_gt 0.0464
_refine_ls_shift/su_max 0.000
_refine_ls_shift/su_mean 0.000
_refine_ls_structure_factor_coef Fsqd
_refine_ls_weighting_details 'w=1/[\s^2^(Fo^2^)+(0.0887P)^2^] where P=(Fo^2^+2Fc^2^)/3'
_refine_ls_weighting_scheme calc
_refine_ls_wR_factor_gt 0.1240
_refine_ls_wR_factor_ref 0.1309
_reflns_Friedel_coverage 0.000
_reflns_number_gt 17758
_reflns_number_total 23648
_reflns_threshold_expression 'I > 2\s(I)'
_cod_data_source_file ed5024.cif
_cod_data_source_block 1_x6_benzene
_cod_database_code 1565857
_chemical_oxdiff_formula 'c84 h102 o6'
_chemical_oxdiff_usercomment '100 K'
_shelx_space_group_comment
;
The symmetry employed for this shelxl refinement is uniquely defined
by the following loop, which should always be used as a source of
symmetry information in preference to the above space-group names.
They are only intended as comments.
;
_shelx_estimated_absorpt_t_max 0.959
_shelx_estimated_absorpt_t_min 0.850
_olex2_refinement_description
;
1. Twinned data refinement
 Scales: 0.5005(6)
 0.4995(6)
2. Fixed Uiso
 At 1.2 times of:
  All C(H) groups, All C(H,H) groups
 At 1.5 times of:
  All C(H,H,H) groups, All O(H) groups
3. Restrained distances
 C18-C19 = C18-C20 = C18-C14
 1.53 with sigma of 0.005
 C19-C21
 2.51 with sigma of 0.04
 C20-C19
 2.51 with sigma of 0.04
 C19-C14
 2.51 with sigma of 0.04
 C20-C21
 2.51 with sigma of 0.04
 C14-C20
 2.51 with sigma of 0.04
 C14-C21
 2.51 with sigma of 0.04
4. Uiso/Uaniso restraints and constraints
C18 \\sim C21: within 1.7A with sigma of 0.04 and sigma for terminal atoms of
0.08 within 1.7A
C18 \\sim C19: within 1.7A with sigma of 0.04 and sigma for terminal atoms of
0.08 within 1.7A
C18 \\sim C20: within 1.7A with sigma of 0.04 and sigma for terminal atoms of
0.08 within 1.7A
Uanis(C20) \\sim Ueq, Uanis(C19) \\sim Ueq: with sigma of 0.1 and sigma for
terminal atoms of 0.2
Uanis(C21) \\sim Ueq: with sigma of 0.001 and sigma for terminal atoms of 0.02
Uanis(C18) \\sim Ueq: with sigma of 0.001 and sigma for terminal atoms of 0.02
5. Rigid body (RIGU) restrains
 C20, C18
 with sigma for 1-2 distances of 0.004 and sigma for 1-3 distances of 0.004
 C19, C18
 with sigma for 1-2 distances of 0.004 and sigma for 1-3 distances of 0.004
 C21, C18
 with sigma for 1-2 distances of 0.004 and sigma for 1-3 distances of 0.004
6. Others
 Sof(C83A)=Sof(H83A)=Sof(C79A)=Sof(H79A)=Sof(C80A)=Sof(H80A)=Sof(C81A)=
 Sof(H81A)=Sof(C82A)=Sof(H82A)=Sof(C84A)=Sof(H84A)=1-FVAR(1)
 Sof(C81)=Sof(H81)=Sof(C82)=Sof(H82)=Sof(C83)=Sof(H83)=Sof(C84)=Sof(H84)=
 Sof(C79)=Sof(H79)=Sof(C80)=Sof(H80)=FVAR(1)
 Sof(C18A)=Sof(C19A)=Sof(H19D)=Sof(H19E)=Sof(H19F)=Sof(C21A)=Sof(H21D)=
 Sof(H21E)=Sof(H21F)=Sof(C20A)=Sof(H20D)=Sof(H20E)=Sof(H20F)=1-FVAR(2)
 Sof(C18)=Sof(C19)=Sof(H19A)=Sof(H19B)=Sof(H19C)=Sof(C20)=Sof(H20A)=Sof(H20B)=
 Sof(H20C)=Sof(C21)=Sof(H21A)=Sof(H21B)=Sof(H21C)=FVAR(2)
7.a Secondary CH2 refined with riding coordinates:
 C11(H11A,H11B), C22(H22A,H22B), C33(H33A,H33B), C44(H44A,H44B), C55(H55A,
 H55B), C66(H66A,H66B)
7.b Aromatic/amide H refined with riding coordinates:
 C3(H3A), C5(H5A), C13(H13), C15(H15), C24(H24), C26(H26), C35(H35), C37(H37),
 C47(H47), C49(H49), C59(H59), C61(H61), C67(H67), C68(H68), C69(H69), C70(H70),
  C71(H71), C72(H72), C73(H73), C74(H74), C75(H75), C76(H76), C77(H77),
 C78(H78), C83A(H83A), C79A(H79A), C80A(H80A), C81A(H81A), C82A(H82A),
 C84A(H84A), C81(H81), C82(H82), C83(H83), C84(H84), C79(H79), C80(H80)
7.c Fitted hexagon refined as free rotating group:
 C81(C82,C83,C84,C79,C80)
7.d Idealised Me refined as rotating group:
 C8(H8A,H8B,H8C), C9(H9A,H9B,H9C), C10(H10A,H10B,H10C), C19(H19A,H19B,H19C),
 C20(H20A,H20B,H20C), C21(H21A,H21B,H21C), C30(H30A,H30B,H30C), C31(H31A,H31B,
 H31C), C32(H32A,H32B,H32C), C41(H41A,H41B,H41C), C42(H42A,H42B,H42C), C43(H43A,
 H43B,H43C), C52(H52A,H52B,H52C), C53(H53A,H53B,H53C), C54(H54A,H54B,H54C),
 C63(H63A,H63B,H63C), C64(H64A,H64B,H64C), C65(H65A,H65B,H65C), C19A(H19D,H19E,
 H19F), C21A(H21D,H21E,H21F), C20A(H20D,H20E,H20F)
7.e Idealised tetrahedral OH refined as rotating group:
 O1(H1), O2(H2), O3(H3), O4(H4), O5(H5), O6(H6)
;
_olex2_submission_special_instructions 'No special instructions were received'
_oxdiff_exptl_absorpt_empirical_full_max 1.224
_oxdiff_exptl_absorpt_empirical_full_min 0.676
_oxdiff_twin_integration_method simultaneous
_oxdiff_twin_items 2

loop_
_space_group_symop_operation_xyz
'x, y, z'
'-x, -y, -z'

loop_
_atom_site_label
_atom_site_type_symbol
_atom_site_fract_x
_atom_site_fract_y
_atom_site_fract_z
_atom_site_U_iso_or_equiv
_atom_site_adp_type
_atom_site_occupancy
_atom_site_site_symmetry_order
_atom_site_calc_flag
_atom_site_refinement_flags_posn
_atom_site_refinement_flags_adp
_atom_site_refinement_flags_occupancy
_atom_site_disorder_assembly
_atom_site_disorder_group
O1 O 0.70488(9) 0.41188(8) 0.26364(7) 0.0188(2) Uani 1 1 d . . . . .
H1 H 0.668091 0.407804 0.236173 0.028 Uiso 1 1 calc R U . . .
O2 O 0.57796(11) 0.37530(9) 0.19555(8) 0.0250(3) Uani 1 1 d . . . . .
H2 H 0.533535 0.413636 0.178592 0.037 Uiso 1 1 calc R U . . .
O3 O 0.44108(10) 0.50493(9) 0.14595(7) 0.0229(3) Uani 1 1 d . . . . .
H3 H 0.437938 0.562945 0.138569 0.034 Uiso 1 1 calc R U . . .
O4 O 0.42488(9) 0.68263(8) 0.16320(7) 0.0199(2) Uani 1 1 d . . . . .
H4 H 0.418410 0.657149 0.206751 0.030 Uiso 1 1 calc R U . . .
O5 O 0.38543(10) 0.60012(9) 0.30023(7) 0.0239(3) Uani 1 1 d . . . . .
H5 H 0.425893 0.562712 0.321408 0.036 Uiso 1 1 calc R U . . .
O6 O 0.52120(10) 0.47473(9) 0.35239(7) 0.0237(3) Uani 1 1 d . . . . .
H6 H 0.582115 0.450328 0.330182 0.036 Uiso 1 1 calc R U . . .
C1 C 0.73898(12) 0.32334(11) 0.29469(10) 0.0163(3) Uani 1 1 d . . . . .
C2 C 0.73226(12) 0.30871(12) 0.37004(9) 0.0169(3) Uani 1 1 d . . . . .
C3 C 0.76790(13) 0.21937(12) 0.39972(10) 0.0188(3) Uani 1 1 d . . . . .
H3A H 0.763379 0.208611 0.451061 0.023 Uiso 1 1 calc R U . . .
C4 C 0.80994(13) 0.14539(12) 0.35635(10) 0.0200(3) Uani 1 1 d . . . . .
C5 C 0.81564(13) 0.16379(12) 0.28111(10) 0.0195(3) Uani 1 1 d . . . . .
H5A H 0.844752 0.114650 0.250525 0.023 Uiso 1 1 calc R U . . .
C6 C 0.78033(12) 0.25138(12) 0.24908(10) 0.0178(3) Uani 1 1 d . . . . .
C7 C 0.84874(14) 0.04650(12) 0.38800(11) 0.0228(4) Uani 1 1 d . . . . .
C8 C 0.82445(16) 0.03755(14) 0.47260(11) 0.0299(4) Uani 1 1 d . . . . .
H8A H 0.860946 0.079616 0.486612 0.045 Uiso 1 1 calc R U . . .
H8B H 0.848335 -0.026673 0.490801 0.045 Uiso 1 1 calc R U . . .
H8C H 0.748541 0.053999 0.494478 0.045 Uiso 1 1 calc R U . . .
C9 C 0.96788(15) 0.02172(13) 0.35413(12) 0.0280(4) Uani 1 1 d . . . . .
H9A H 0.983784 0.026844 0.300042 0.042 Uiso 1 1 calc R U . . .
H9B H 0.992399 -0.042145 0.372743 0.042 Uiso 1 1 calc R U . . .
H9C H 1.003502 0.064643 0.367981 0.042 Uiso 1 1 calc R U . . .
C10 C 0.79362(17) -0.02280(13) 0.36773(14) 0.0338(5) Uani 1 1 d . . . . .
H10A H 0.717314 -0.005045 0.386667 0.051 Uiso 1 1 calc R U . . .
H10B H 0.815439 -0.085525 0.389888 0.051 Uiso 1 1 calc R U . . .
H10C H 0.812995 -0.021960 0.313740 0.051 Uiso 1 1 calc R U . . .
C11 C 0.78438(13) 0.26527(12) 0.16750(10) 0.0191(3) Uani 1 1 d . . . . .
H11A H 0.850229 0.228641 0.139518 0.023 Uiso 1 1 calc R U . . .
H11B H 0.786038 0.331703 0.148965 0.023 Uiso 1 1 calc R U . . .
C12 C 0.69147(14) 0.23637(12) 0.15248(9) 0.0187(3) Uani 1 1 d . . . . .
C13 C 0.70469(14) 0.15293(12) 0.12224(10) 0.0223(4) Uani 1 1 d . . . . .
H13 H 0.772208 0.115315 0.110935 0.027 Uiso 1 1 calc R U . . .
C14 C 0.62159(15) 0.12339(13) 0.10821(11) 0.0246(4) Uani 1 1 d D . . . .
C15 C 0.52347(14) 0.17904(12) 0.12744(10) 0.0210(3) Uani 1 1 d . . . . .
H15 H 0.465590 0.159356 0.119384 0.025 Uiso 1 1 calc R U . . .
C16 C 0.50615(14) 0.26235(12) 0.15796(9) 0.0180(3) Uani 1 1 d . . . . .
C17 C 0.59212(14) 0.29094(11) 0.16856(9) 0.0183(3) Uani 1 1 d . . . . .
C18 C 0.6205(13) 0.0210(5) 0.1006(8) 0.033(5) Uani 0.139(4) 1 d D U P A 1
C19 C 0.7039(18) 0.0093(13) 0.0263(10) 0.055(6) Uani 0.139(4) 1 d D U P A 1
H19A H 0.686568 0.059076 -0.010934 0.082 Uiso 0.139(4) 1 calc R U P A 1
H19B H 0.705773 -0.051148 0.010575 0.082 Uiso 0.139(4) 1 calc R U P A 1
H19C H 0.772761 0.012460 0.031764 0.082 Uiso 0.139(4) 1 calc R U P A 1
C20 C 0.6611(14) -0.0532(10) 0.1564(10) 0.043(4) Uani 0.139(4) 1 d D U P A 1
H20A H 0.737148 -0.056684 0.146050 0.065 Uiso 0.139(4) 1 calc R U P A 1
H20B H 0.645962 -0.113766 0.151818 0.065 Uiso 0.139(4) 1 calc R U P A 1
H20C H 0.626151 -0.036488 0.206753 0.065 Uiso 0.139(4) 1 calc R U P A 1
C21 C 0.5156(18) -0.0058(15) 0.0979(15) 0.062(6) Uani 0.139(4) 1 d D U P A 1
H21A H 0.467664 -0.010516 0.148076 0.093 Uiso 0.139(4) 1 calc R U P A 1
H21B H 0.530728 -0.065730 0.077833 0.093 Uiso 0.139(4) 1 calc R U P A 1
H21C H 0.482743 0.042188 0.066150 0.093 Uiso 0.139(4) 1 calc R U P A 1
C22 C 0.39707(13) 0.31927(12) 0.17804(10) 0.0188(3) Uani 1 1 d . . . . .
H22A H 0.390247 0.355137 0.219378 0.023 Uiso 1 1 calc R U . . .
H22B H 0.344930 0.276521 0.195698 0.023 Uiso 1 1 calc R U . . .
C23 C 0.37169(13) 0.38629(12) 0.11395(9) 0.0173(3) Uani 1 1 d . . . . .
C24 C 0.32535(13) 0.35797(11) 0.06691(10) 0.0177(3) Uani 1 1 d . . . . .
H24 H 0.309860 0.296544 0.075844 0.021 Uiso 1 1 calc R U . . .
C25 C 0.30081(13) 0.41669(12) 0.00700(10) 0.0178(3) Uani 1 1 d . . . . .
C26 C 0.32155(13) 0.50783(12) -0.00304(9) 0.0179(3) Uani 1 1 d . . . . .
H26 H 0.304542 0.549324 -0.042910 0.022 Uiso 1 1 calc R U . . .
C27 C 0.36625(13) 0.53982(11) 0.04338(9) 0.0169(3) Uani 1 1 d . . . . .
C28 C 0.39321(12) 0.47708(12) 0.10068(9) 0.0168(3) Uani 1 1 d . . . . .
C29 C 0.24701(14) 0.38347(12) -0.04219(10) 0.0210(4) Uani 1 1 d . . . . .
C30 C 0.2901(2) 0.28091(15) -0.05470(15) 0.0452(6) Uani 1 1 d . . . . .
H30A H 0.366559 0.272937 -0.075977 0.068 Uiso 1 1 calc R U . . .
H30B H 0.258135 0.262487 -0.088832 0.068 Uiso 1 1 calc R U . . .
H30C H 0.273238 0.241926 -0.007266 0.068 Uiso 1 1 calc R U . . .
C31 C 0.12988(18) 0.3938(2) -0.00407(15) 0.0499(7) Uani 1 1 d . . . . .
H31A H 0.118087 0.359178 0.045363 0.075 Uiso 1 1 calc R U . . .
H31B H 0.095136 0.369260 -0.033426 0.075 Uiso 1 1 calc R U . . .
H31C H 0.100830 0.459773 0.000449 0.075 Uiso 1 1 calc R U . . .
C32 C 0.2649(2) 0.43922(16) -0.11821(12) 0.0391(5) Uani 1 1 d . . . . .
H32A H 0.234108 0.504658 -0.112646 0.059 Uiso 1 1 calc R U . . .
H32B H 0.231495 0.414686 -0.148494 0.059 Uiso 1 1 calc R U . . .
H32C H 0.340456 0.434228 -0.142431 0.059 Uiso 1 1 calc R U . . .
C33 C 0.38434(13) 0.64047(11) 0.03260(9) 0.0181(3) Uani 1 1 d . . . . .
H33A H 0.455882 0.641160 0.035665 0.022 Uiso 1 1 calc R U . . .
H33B H 0.380347 0.668586 -0.017516 0.022 Uiso 1 1 calc R U . . .
C34 C 0.30455(13) 0.69920(11) 0.09001(9) 0.0172(3) Uani 1 1 d . . . . .
C35 C 0.20594(14) 0.73680(11) 0.07978(10) 0.0186(3) Uani 1 1 d . . . . .
H35 H 0.190971 0.725893 0.036543 0.022 Uiso 1 1 calc R U . . .
C36 C 0.12886(14) 0.78958(11) 0.13044(10) 0.0196(3) Uani 1 1 d . . . . .
C37 C 0.15331(14) 0.80380(11) 0.19377(10) 0.0191(3) Uani 1 1 d . . . . .
H37 H 0.101520 0.839054 0.229505 0.023 Uiso 1 1 calc R U . . .
C38 C 0.25066(13) 0.76821(11) 0.20632(10) 0.0179(3) Uani 1 1 d . . . . .
C39 C 0.32613(13) 0.71666(11) 0.15310(10) 0.0170(3) Uani 1 1 d . . . . .
C40 C 0.01986(14) 0.83066(13) 0.12029(11) 0.0233(4) Uani 1 1 d . . . . .
C41 C 0.01095(16) 0.81474(15) 0.04492(12) 0.0318(4) Uani 1 1 d . . . . .
H41A H 0.063919 0.843530 0.005170 0.048 Uiso 1 1 calc R U . . .
H41B H -0.059289 0.842724 0.040349 0.048 Uiso 1 1 calc R U . . .
H41C H 0.022536 0.747790 0.041126 0.048 Uiso 1 1 calc R U . . .
C42 C -0.00216(16) 0.93622(14) 0.12538(13) 0.0314(4) Uani 1 1 d . . . . .
H42A H 0.001601 0.947946 0.173626 0.047 Uiso 1 1 calc R U . . .
H42B H -0.072431 0.962066 0.119897 0.047 Uiso 1 1 calc R U . . .
H42C H 0.050348 0.965845 0.085846 0.047 Uiso 1 1 calc R U . . .
C43 C -0.06295(15) 0.78401(16) 0.18130(13) 0.0345(5) Uani 1 1 d . . . . .
H43A H -0.048761 0.716888 0.177747 0.052 Uiso 1 1 calc R U . . .
H43B H -0.132911 0.809976 0.175266 0.052 Uiso 1 1 calc R U . . .
H43C H -0.060111 0.795364 0.229893 0.052 Uiso 1 1 calc R U . . .
C44 C 0.27162(14) 0.78499(11) 0.27705(10) 0.0186(3) Uani 1 1 d . . . . .
H44A H 0.348051 0.782703 0.267726 0.022 Uiso 1 1 calc R U . . .
H44B H 0.236043 0.848162 0.289773 0.022 Uiso 1 1 calc R U . . .
C45 C 0.29023(13) 0.62425(12) 0.35121(10) 0.0177(3) Uani 1 1 d . . . . .
C46 C 0.23398(13) 0.71444(11) 0.34291(10) 0.0178(3) Uani 1 1 d . . . . .
C47 C 0.13865(13) 0.73699(12) 0.39557(10) 0.0187(3) Uani 1 1 d . . . . .
H47 H 0.099822 0.797912 0.390975 0.022 Uiso 1 1 calc R U . . .
C48 C 0.09746(13) 0.67357(12) 0.45515(10) 0.0185(3) Uani 1 1 d . . . . .
C49 C 0.15576(13) 0.58448(12) 0.45997(10) 0.0182(3) Uani 1 1 d . . . . .
H49 H 0.129365 0.540320 0.499931 0.022 Uiso 1 1 calc R U . . .
C50 C 0.25170(13) 0.55762(11) 0.40820(9) 0.0168(3) Uani 1 1 d . . . . .
C51 C -0.01141(14) 0.70179(12) 0.50837(10) 0.0206(3) Uani 1 1 d . . . . .
C52 C -0.09329(14) 0.71401(15) 0.46507(11) 0.0279(4) Uani 1 1 d . . . . .
H52A H -0.077561 0.761544 0.422814 0.042 Uiso 1 1 calc R U . . .
H52B H -0.163501 0.733417 0.497662 0.042 Uiso 1 1 calc R U . . .
H52C H -0.090974 0.654842 0.447126 0.042 Uiso 1 1 calc R U . . .
C53 C -0.01708(15) 0.79377(13) 0.53835(11) 0.0257(4) Uani 1 1 d . . . . .
H53A H 0.034828 0.785843 0.566183 0.039 Uiso 1 1 calc R U . . .
H53B H -0.087605 0.811693 0.571088 0.039 Uiso 1 1 calc R U . . .
H53C H -0.002095 0.842446 0.496891 0.039 Uiso 1 1 calc R U . . .
C54 C -0.03767(15) 0.62814(13) 0.57473(11) 0.0260(4) Uani 1 1 d . . . . .
H54A H -0.038613 0.569614 0.557139 0.039 Uiso 1 1 calc R U . . .
H54B H -0.106826 0.649479 0.607861 0.039 Uiso 1 1 calc R U . . .
H54C H 0.015624 0.618215 0.601616 0.039 Uiso 1 1 calc R U . . .
C55 C 0.30463(13) 0.45624(11) 0.41099(10) 0.0179(3) Uani 1 1 d . . . . .
H55A H 0.339629 0.442358 0.359268 0.022 Uiso 1 1 calc R U . . .
H55B H 0.248424 0.417705 0.431138 0.022 Uiso 1 1 calc R U . . .
C56 C 0.38520(13) 0.42269(11) 0.45478(10) 0.0170(3) Uani 1 1 d . . . . .
C57 C 0.49104(13) 0.42852(11) 0.42243(9) 0.0173(3) Uani 1 1 d . . . . .
C58 C 0.56712(13) 0.38612(11) 0.45816(9) 0.0169(3) Uani 1 1 d . . . . .
C59 C 0.53479(13) 0.33898(11) 0.52887(10) 0.0179(3) Uani 1 1 d . . . . .
H59 H 0.586151 0.311112 0.554004 0.022 Uiso 1 1 calc R U . . .
C60 C 0.42989(13) 0.33143(11) 0.56375(9) 0.0173(3) Uani 1 1 d . . . . .
C61 C 0.35691(13) 0.37521(11) 0.52527(10) 0.0182(3) Uani 1 1 d . . . . .
H61 H 0.284651 0.372406 0.548331 0.022 Uiso 1 1 calc R U . . .
C62 C 0.39466(14) 0.27503(12) 0.63956(10) 0.0212(4) Uani 1 1 d . . . . .
C63 C 0.48794(18) 0.21911(19) 0.66458(14) 0.0459(6) Uani 1 1 d . . . . .
H63A H 0.528302 0.175280 0.628566 0.069 Uiso 1 1 calc R U . . .
H63B H 0.462657 0.184616 0.713179 0.069 Uiso 1 1 calc R U . . .
H63C H 0.532945 0.261406 0.668111 0.069 Uiso 1 1 calc R U . . .
C64 C 0.3319(2) 0.34053(16) 0.69774(13) 0.0439(6) Uani 1 1 d . . . . .
H64A H 0.376670 0.382312 0.702433 0.066 Uiso 1 1 calc R U . . .
H64B H 0.307340 0.304069 0.745533 0.066 Uiso 1 1 calc R U . . .
H64C H 0.271288 0.377299 0.682635 0.066 Uiso 1 1 calc R U . . .
C65 C 0.32450(18) 0.20797(15) 0.63605(12) 0.0338(5) Uani 1 1 d . . . . .
H65A H 0.260539 0.243465 0.624819 0.051 Uiso 1 1 calc R U . . .
H65B H 0.305607 0.170160 0.683900 0.051 Uiso 1 1 calc R U . . .
H65C H 0.362331 0.167271 0.597187 0.051 Uiso 1 1 calc R U . . .
C66 C 0.68339(12) 0.38610(11) 0.42063(9) 0.0172(3) Uani 1 1 d . . . . .
H66A H 0.720872 0.378509 0.459040 0.021 Uiso 1 1 calc R U . . .
H66B H 0.692734 0.446936 0.391051 0.021 Uiso 1 1 calc R U . . .
C67 C 0.12582(15) 0.55210(14) 0.22752(12) 0.0288(4) Uani 1 1 d . . . . .
H67 H 0.194103 0.566439 0.218719 0.035 Uiso 1 1 calc R U . . .
C68 C 0.05020(16) 0.57142(14) 0.29259(11) 0.0291(4) Uani 1 1 d . . . . .
H68 H 0.066035 0.599357 0.328578 0.035 Uiso 1 1 calc R U . . .
C69 C -0.04936(16) 0.54992(15) 0.30545(11) 0.0303(4) Uani 1 1 d . . . . .
H69 H -0.101850 0.563711 0.350159 0.036 Uiso 1 1 calc R U . . .
C70 C -0.07256(15) 0.50845(14) 0.25341(12) 0.0287(4) Uani 1 1 d . . . . .
H70 H -0.140413 0.492924 0.262686 0.034 Uiso 1 1 calc R U . . .
C71 C 0.00328(16) 0.48984(15) 0.18814(13) 0.0317(4) Uani 1 1 d . . . . .
H71 H -0.012630 0.461890 0.152198 0.038 Uiso 1 1 calc R U . . .
C72 C 0.10271(16) 0.51166(15) 0.17459(13) 0.0343(5) Uani 1 1 d . . . . .
H72 H 0.154713 0.499054 0.129408 0.041 Uiso 1 1 calc R U . . .
C73 C 0.1207(2) 0.2291(2) 0.24050(15) 0.0500(7) Uani 1 1 d . . . . .
H73 H 0.097427 0.283446 0.265640 0.060 Uiso 1 1 calc R U . . .
C74 C 0.0771(2) 0.21919(19) 0.18618(15) 0.0499(6) Uani 1 1 d . . . . .
H74 H 0.023927 0.266508 0.174067 0.060 Uiso 1 1 calc R U . . .
C75 C 0.1106(2) 0.1407(2) 0.14933(16) 0.0534(7) Uani 1 1 d . . . . .
H75 H 0.080694 0.133944 0.111691 0.064 Uiso 1 1 calc R U . . .
C76 C 0.1873(2) 0.0722(2) 0.16712(17) 0.0587(8) Uani 1 1 d . . . . .
H76 H 0.210078 0.017967 0.141815 0.070 Uiso 1 1 calc R U . . .
C77 C 0.2316(2) 0.0817(2) 0.22179(19) 0.0596(8) Uani 1 1 d . . . . .
H77 H 0.284813 0.034457 0.233924 0.071 Uiso 1 1 calc R U . . .
C78 C 0.1972(2) 0.1613(2) 0.25867(16) 0.0567(8) Uani 1 1 d . . . . .
H78 H 0.226741 0.168580 0.296338 0.068 Uiso 1 1 calc R U . . .
C83A C 0.4799(10) 0.1141(6) 0.3318(4) 0.091(4) Uani 0.464(3) 1 d . . P B -2
H83A H 0.479613 0.131813 0.281658 0.109 Uiso 0.464(3) 1 calc R U P B -2
C79A C 0.5132(4) 0.1450(4) 0.4405(4) 0.0487(15) Uani 0.464(3) 1 d . . P B -2
H79A H 0.535847 0.183871 0.465610 0.058 Uiso 0.464(3) 1 calc R U P B -2
C80A C 0.4894(4) 0.0592(4) 0.4743(3) 0.0422(12) Uani 0.464(3) 1 d . . P B -2
H80A H 0.492716 0.040086 0.523731 0.051 Uiso 0.464(3) 1 calc R U P B -2
C81A C 0.4608(4) 0.0013(3) 0.4371(3) 0.0382(11) Uani 0.464(3) 1 d . . P B -2
H81A H 0.444264 -0.057623 0.460627 0.046 Uiso 0.464(3) 1 calc R U P B -2
C82A C 0.4563(7) 0.0290(4) 0.3658(4) 0.070(2) Uani 0.464(3) 1 d . . P B -2
H82A H 0.436782 -0.010933 0.339727 0.084 Uiso 0.464(3) 1 calc R U P B -2
C84A C 0.5039(9) 0.1737(7) 0.3699(7) 0.069(3) Uani 0.464(3) 1 d . . P B -2
H84A H 0.514125 0.234721 0.347704 0.083 Uiso 0.464(3) 1 calc R U P B -2
C81 C 0.4572(2) 0.0536(2) 0.31665(14) 0.0364(10) Uani 0.536(3) 1 d G . P B -1
H81 H 0.462370 0.011443 0.282420 0.044 Uiso 0.536(3) 1 calc R U P B -1
C82 C 0.3671(2) 0.0678(2) 0.37553(15) 0.0408(11) Uani 0.536(3) 1 d G . P B -1
H82 H 0.310801 0.035371 0.381545 0.049 Uiso 0.536(3) 1 calc R U P B -1
C83 C 0.3595(2) 0.1294(2) 0.42562(14) 0.0416(11) Uani 0.536(3) 1 d G . P B -1
H83 H 0.297977 0.139099 0.465865 0.050 Uiso 0.536(3) 1 calc R U P B -1
C84 C 0.4419(3) 0.1768(2) 0.41683(17) 0.0406(11) Uani 0.536(3) 1 d G . P B -1
H84 H 0.436722 0.218898 0.451060 0.049 Uiso 0.536(3) 1 calc R U P B -1
C79 C 0.5320(2) 0.1626(2) 0.3579(2) 0.0304(15) Uani 0.536(3) 1 d G . P B -1
H79 H 0.588292 0.194971 0.351935 0.037 Uiso 0.536(3) 1 calc R U P B -1
C80 C 0.53958(19) 0.1010(2) 0.30786(17) 0.0347(11) Uani 0.536(3) 1 d G . P B -1
H80 H 0.601117 0.091243 0.267615 0.042 Uiso 0.536(3) 1 calc R U P B -1
C18A C 0.63625(19) 0.03545(16) 0.06971(17) 0.0234(5) Uani 0.861(4) 1 d . . P A 2
C19A C 0.5611(2) -0.02883(16) 0.12069(15) 0.0318(6) Uani 0.861(4) 1 d . . P A 2
H19D H 0.577553 -0.045508 0.168314 0.048 Uiso 0.861(4) 1 calc R U P A 2
H19E H 0.569552 -0.085403 0.097299 0.048 Uiso 0.861(4) 1 calc R U P A 2
H19F H 0.488409 0.003582 0.128858 0.048 Uiso 0.861(4) 1 calc R U P A 2
C21A C 0.7476(2) -0.01846(19) 0.05487(19) 0.0391(7) Uani 0.861(4) 1 d . . P A 2
H21D H 0.796798 0.021544 0.023103 0.059 Uiso 0.861(4) 1 calc R U P A 2
H21E H 0.752714 -0.073081 0.030032 0.059 Uiso 0.861(4) 1 calc R U P A 2
H21F H 0.765077 -0.038604 0.101919 0.059 Uiso 0.861(4) 1 calc R U P A 2
C20A C 0.60964(19) 0.06320(16) -0.00437(13) 0.0281(6) Uani 0.861(4) 1 d . . P A 2
H20D H 0.536978 0.095810 0.004413 0.042 Uiso 0.861(4) 1 calc R U P A 2
H20E H 0.617611 0.007248 -0.028406 0.042 Uiso 0.861(4) 1 calc R U P A 2
H20F H 0.657315 0.104292 -0.036485 0.042 Uiso 0.861(4) 1 calc R U P A 2

loop_
_atom_site_aniso_label
_atom_site_aniso_U_11
_atom_site_aniso_U_22
_atom_site_aniso_U_33
_atom_site_aniso_U_23
_atom_site_aniso_U_13
_atom_site_aniso_U_12
O1 0.0216(6) 0.0160(6) 0.0216(6) -0.0010(5) -0.0115(5) -0.0018(4)
O2 0.0339(7) 0.0149(6) 0.0331(7) -0.0061(5) -0.0222(6) 0.0027(5)
O3 0.0260(6) 0.0198(6) 0.0290(7) -0.0073(5) -0.0170(5) 0.0003(5)
O4 0.0201(6) 0.0210(6) 0.0209(6) -0.0005(5) -0.0109(5) -0.0021(5)
O5 0.0191(6) 0.0274(7) 0.0213(6) 0.0005(5) -0.0072(5) 0.0047(5)
O6 0.0237(6) 0.0226(6) 0.0196(6) 0.0023(5) -0.0046(5) 0.0020(5)
C1 0.0156(7) 0.0144(7) 0.0218(8) -0.0007(6) -0.0101(6) -0.0026(6)
C2 0.0143(7) 0.0181(8) 0.0210(8) -0.0026(6) -0.0085(6) -0.0030(6)
C3 0.0179(7) 0.0199(8) 0.0212(8) -0.0001(6) -0.0101(6) -0.0033(6)
C4 0.0171(8) 0.0173(8) 0.0277(9) -0.0008(7) -0.0102(7) -0.0025(6)
C5 0.0175(8) 0.0167(8) 0.0264(9) -0.0061(7) -0.0088(7) -0.0006(6)
C6 0.0163(7) 0.0202(8) 0.0199(8) -0.0036(6) -0.0083(6) -0.0041(6)
C7 0.0231(9) 0.0157(8) 0.0299(10) 0.0000(7) -0.0105(7) -0.0014(7)
C8 0.0327(10) 0.0241(9) 0.0300(10) 0.0066(8) -0.0109(8) -0.0023(8)
C9 0.0244(9) 0.0228(9) 0.0346(11) -0.0002(8) -0.0110(8) 0.0033(7)
C10 0.0375(11) 0.0174(9) 0.0506(13) 0.0018(8) -0.0200(10) -0.0062(8)
C11 0.0198(8) 0.0199(8) 0.0195(8) -0.0033(6) -0.0087(6) -0.0018(6)
C12 0.0221(8) 0.0193(8) 0.0175(8) -0.0007(6) -0.0109(7) -0.0028(7)
C13 0.0244(8) 0.0201(8) 0.0255(9) -0.0064(7) -0.0137(7) 0.0026(7)
C14 0.0301(9) 0.0189(8) 0.0306(10) -0.0062(7) -0.0179(8) -0.0001(7)
C15 0.0254(9) 0.0179(8) 0.0247(9) -0.0021(7) -0.0146(7) -0.0033(7)
C16 0.0231(8) 0.0173(8) 0.0154(8) 0.0014(6) -0.0099(6) -0.0031(6)
C17 0.0252(8) 0.0151(7) 0.0181(8) -0.0018(6) -0.0114(7) -0.0029(6)
C18 0.033(5) 0.033(5) 0.033(5) -0.0040(14) -0.0095(19) -0.0049(15)
C19 0.070(14) 0.034(10) 0.053(11) -0.011(8) -0.006(10) -0.002(9)
C20 0.049(10) 0.020(7) 0.060(11) -0.003(6) -0.016(8) -0.001(6)
C21 0.071(11) 0.043(10) 0.096(16) -0.024(10) -0.056(12) -0.001(9)
C22 0.0211(8) 0.0184(8) 0.0188(8) -0.0006(6) -0.0089(6) -0.0036(6)
C23 0.0164(7) 0.0170(8) 0.0183(8) -0.0022(6) -0.0061(6) -0.0005(6)
C24 0.0176(7) 0.0155(7) 0.0209(8) -0.0037(6) -0.0070(6) -0.0011(6)
C25 0.0170(7) 0.0195(8) 0.0181(8) -0.0043(6) -0.0063(6) -0.0021(6)
C26 0.0196(8) 0.0183(8) 0.0168(8) -0.0009(6) -0.0080(6) -0.0015(6)
C27 0.0167(7) 0.0164(8) 0.0174(8) -0.0033(6) -0.0046(6) -0.0016(6)
C28 0.0149(7) 0.0177(8) 0.0195(8) -0.0043(6) -0.0074(6) -0.0004(6)
C29 0.0253(9) 0.0206(8) 0.0212(9) -0.0030(7) -0.0121(7) -0.0041(7)
C30 0.0776(18) 0.0235(10) 0.0523(15) -0.0097(10) -0.0448(14) -0.0030(11)
C31 0.0297(11) 0.091(2) 0.0416(14) -0.0265(14) -0.0128(10) -0.0174(12)
C32 0.0672(15) 0.0378(12) 0.0257(10) 0.0035(9) -0.0253(11) -0.0253(11)
C33 0.0207(8) 0.0174(8) 0.0175(8) -0.0020(6) -0.0068(6) -0.0038(6)
C34 0.0210(8) 0.0128(7) 0.0187(8) 0.0003(6) -0.0074(6) -0.0036(6)
C35 0.0234(8) 0.0158(8) 0.0197(8) 0.0004(6) -0.0114(7) -0.0035(6)
C36 0.0230(8) 0.0153(7) 0.0232(9) 0.0005(6) -0.0123(7) -0.0023(6)
C37 0.0225(8) 0.0150(7) 0.0203(8) -0.0022(6) -0.0082(7) -0.0002(6)
C38 0.0234(8) 0.0133(7) 0.0195(8) 0.0000(6) -0.0101(7) -0.0036(6)
C39 0.0188(8) 0.0129(7) 0.0205(8) 0.0009(6) -0.0088(6) -0.0028(6)
C40 0.0237(9) 0.0218(9) 0.0281(10) -0.0033(7) -0.0151(7) 0.0008(7)
C41 0.0286(10) 0.0364(11) 0.0361(11) -0.0104(9) -0.0212(9) 0.0055(8)
C42 0.0324(10) 0.0234(10) 0.0438(12) -0.0074(8) -0.0244(9) 0.0071(8)
C43 0.0231(9) 0.0398(11) 0.0408(12) 0.0009(9) -0.0140(9) -0.0018(8)
C44 0.0227(8) 0.0150(7) 0.0209(8) -0.0022(6) -0.0112(7) -0.0013(6)
C45 0.0178(8) 0.0193(8) 0.0185(8) -0.0037(6) -0.0094(6) -0.0010(6)
C46 0.0211(8) 0.0167(8) 0.0196(8) -0.0029(6) -0.0120(7) -0.0020(6)
C47 0.0205(8) 0.0165(8) 0.0221(8) -0.0052(6) -0.0118(7) 0.0013(6)
C48 0.0188(8) 0.0202(8) 0.0207(8) -0.0057(6) -0.0113(7) -0.0010(6)
C49 0.0191(8) 0.0195(8) 0.0195(8) -0.0013(6) -0.0106(7) -0.0035(6)
C50 0.0192(8) 0.0165(8) 0.0185(8) -0.0023(6) -0.0121(6) -0.0009(6)
C51 0.0201(8) 0.0217(8) 0.0212(9) -0.0053(7) -0.0083(7) 0.0003(7)
C52 0.0204(9) 0.0373(11) 0.0280(10) -0.0061(8) -0.0111(8) -0.0007(8)
C53 0.0255(9) 0.0236(9) 0.0275(9) -0.0082(7) -0.0074(7) 0.0011(7)
C54 0.0243(9) 0.0284(9) 0.0249(9) -0.0040(8) -0.0063(7) -0.0036(7)
C55 0.0190(8) 0.0164(8) 0.0214(8) -0.0022(6) -0.0109(7) -0.0015(6)
C56 0.0190(8) 0.0130(7) 0.0219(8) -0.0040(6) -0.0104(7) -0.0001(6)
C57 0.0208(8) 0.0152(7) 0.0173(8) -0.0018(6) -0.0079(6) -0.0024(6)
C58 0.0187(8) 0.0146(7) 0.0195(8) -0.0043(6) -0.0081(7) -0.0015(6)
C59 0.0206(8) 0.0158(8) 0.0212(8) -0.0043(6) -0.0124(7) 0.0003(6)
C60 0.0225(8) 0.0136(7) 0.0186(8) -0.0029(6) -0.0094(7) -0.0025(6)
C61 0.0184(8) 0.0162(7) 0.0220(8) -0.0041(6) -0.0076(7) -0.0029(6)
C62 0.0246(9) 0.0209(8) 0.0207(9) 0.0002(7) -0.0103(7) -0.0060(7)
C63 0.0346(11) 0.0578(15) 0.0425(13) 0.0280(12) -0.0196(10) -0.0141(11)
C64 0.0698(17) 0.0316(11) 0.0228(10) -0.0033(9) 0.0024(10) -0.0145(11)
C65 0.0460(12) 0.0345(11) 0.0301(11) 0.0095(9) -0.0193(9) -0.0238(10)
C66 0.0170(8) 0.0181(8) 0.0199(8) -0.0040(6) -0.0099(6) -0.0015(6)
C67 0.0249(9) 0.0289(10) 0.0349(11) -0.0008(8) -0.0108(8) -0.0079(8)
C68 0.0339(10) 0.0327(10) 0.0265(10) -0.0015(8) -0.0145(8) -0.0102(8)
C69 0.0288(10) 0.0385(11) 0.0237(10) -0.0017(8) -0.0069(8) -0.0078(8)
C70 0.0241(9) 0.0296(10) 0.0356(11) -0.0026(8) -0.0118(8) -0.0070(8)
C71 0.0294(10) 0.0323(10) 0.0386(11) -0.0164(9) -0.0132(9) -0.0009(8)
C72 0.0284(10) 0.0377(11) 0.0365(12) -0.0134(9) -0.0059(9) -0.0021(8)
C73 0.0555(15) 0.0501(15) 0.0430(14) -0.0135(12) 0.0035(12) -0.0253(13)
C74 0.0546(15) 0.0474(14) 0.0460(14) -0.0043(11) -0.0016(12) -0.0236(12)
C75 0.0653(18) 0.0554(16) 0.0425(14) -0.0099(12) -0.0062(13) -0.0266(14)
C76 0.0614(17) 0.0604(17) 0.0491(16) -0.0218(14) 0.0105(13) -0.0249(14)
C77 0.0400(14) 0.0607(18) 0.0664(19) 0.0004(15) 0.0042(13) -0.0170(13)
C78 0.0562(16) 0.076(2) 0.0444(15) -0.0086(14) -0.0013(13) -0.0425(16)
C83A 0.196(12) 0.051(4) 0.031(4) 0.011(3) -0.034(6) -0.041(6)
C79A 0.036(3) 0.055(3) 0.058(4) -0.029(3) -0.003(3) -0.012(2)
C80A 0.036(3) 0.053(3) 0.039(3) -0.018(2) -0.010(2) -0.001(2)
C81A 0.039(3) 0.034(2) 0.044(3) 0.006(2) -0.017(2) -0.011(2)
C82A 0.138(8) 0.037(3) 0.064(5) 0.000(3) -0.063(5) -0.031(4)
C84A 0.089(7) 0.046(4) 0.055(5) -0.014(4) 0.027(5) -0.036(5)
C81 0.055(3) 0.033(2) 0.025(2) -0.0030(17) -0.0119(18) -0.0145(18)
C82 0.038(2) 0.053(3) 0.034(2) 0.0086(19) -0.0119(18) -0.023(2)
C83 0.042(2) 0.039(2) 0.037(2) -0.0106(18) -0.0049(19) 0.0038(19)
C84 0.061(3) 0.026(2) 0.033(2) -0.0090(17) -0.010(2) -0.0032(19)
C79 0.028(2) 0.035(3) 0.030(3) 0.004(2) -0.010(2) -0.014(2)
C80 0.036(2) 0.039(2) 0.026(3) 0.0025(19) -0.0068(17) -0.0077(19)
C18A 0.0257(12) 0.0195(10) 0.0303(15) -0.0104(10) -0.0132(11) -0.0015(9)
C19A 0.0468(15) 0.0180(11) 0.0365(13) -0.0027(9) -0.0189(12) -0.0077(10)
C21A 0.0347(14) 0.0270(13) 0.066(2) -0.0254(13) -0.0266(14) 0.0071(10)
C20A 0.0338(12) 0.0268(11) 0.0296(12) -0.0089(9) -0.0138(10) -0.0058(9)

loop_
_atom_type_symbol
_atom_type_description
_atom_type_scat_dispersion_real
_atom_type_scat_dispersion_imag
_atom_type_scat_source
C C 0.0181 0.0091 'International Tables Vol C Tables 4.2.6.8 and 6.1.1.4'
H H 0.0000 0.0000 'International Tables Vol C Tables 4.2.6.8 and 6.1.1.4'
O O 0.0492 0.0322 'International Tables Vol C Tables 4.2.6.8 and 6.1.1.4'

loop_
_geom_angle_atom_site_label_1
_geom_angle_atom_site_label_2
_geom_angle_atom_site_label_3
_geom_angle
_geom_angle_site_symmetry_1
_geom_angle_site_symmetry_3
_geom_angle_publ_flag
C1 O1 H1 109.5 . . ?
C17 O2 H2 109.5 . . ?
C28 O3 H3 109.5 . . ?
C39 O4 H4 109.5 . . ?
C45 O5 H5 109.5 . . ?
C57 O6 H6 109.5 . . ?
O1 C1 C2 119.38(15) . . ?
O1 C1 C6 119.00(15) . . ?
C2 C1 C6 121.62(15) . . ?
C1 C2 C3 118.25(16) . . ?
C1 C2 C66 121.80(15) . . ?
C3 C2 C66 119.90(15) . . ?
C2 C3 H3A 118.9 . . ?
C2 C3 C4 122.18(16) . . ?
C4 C3 H3A 118.9 . . ?
C3 C4 C7 123.00(16) . . ?
C5 C4 C3 117.34(16) . . ?
C5 C4 C7 119.65(16) . . ?
C4 C5 H5A 118.7 . . ?
C6 C5 C4 122.62(16) . . ?
C6 C5 H5A 118.7 . . ?
C1 C6 C11 122.26(15) . . ?
C5 C6 C1 117.98(16) . . ?
C5 C6 C11 119.73(15) . . ?
C4 C7 C10 109.17(15) . . ?
C8 C7 C4 111.86(15) . . ?
C8 C7 C9 109.15(16) . . ?
C8 C7 C10 108.18(16) . . ?
C9 C7 C4 109.29(15) . . ?
C9 C7 C10 109.15(16) . . ?
C7 C8 H8A 109.5 . . ?
C7 C8 H8B 109.5 . . ?
C7 C8 H8C 109.5 . . ?
H8A C8 H8B 109.5 . . ?
H8A C8 H8C 109.5 . . ?
H8B C8 H8C 109.5 . . ?
C7 C9 H9A 109.5 . . ?
C7 C9 H9B 109.5 . . ?
C7 C9 H9C 109.5 . . ?
H9A C9 H9B 109.5 . . ?
H9A C9 H9C 109.5 . . ?
H9B C9 H9C 109.5 . . ?
C7 C10 H10A 109.5 . . ?
C7 C10 H10B 109.5 . . ?
C7 C10 H10C 109.5 . . ?
H10A C10 H10B 109.5 . . ?
H10A C10 H10C 109.5 . . ?
H10B C10 H10C 109.5 . . ?
C6 C11 H11A 108.9 . . ?
C6 C11 H11B 108.9 . . ?
C6 C11 C12 113.26(14) . . ?
H11A C11 H11B 107.7 . . ?
C12 C11 H11A 108.9 . . ?
C12 C11 H11B 108.9 . . ?
C13 C12 C11 120.02(15) . . ?
C17 C12 C11 121.59(15) . . ?
C17 C12 C13 118.39(16) . . ?
C12 C13 H13 119.0 . . ?
C14 C13 C12 121.94(16) . . ?
C14 C13 H13 119.0 . . ?
C13 C14 C18 123.5(6) . . ?
C13 C14 C18A 122.68(17) . . ?
C15 C14 C13 117.28(16) . . ?
C15 C14 C18 115.3(6) . . ?
C15 C14 C18A 119.99(17) . . ?
C14 C15 H15 118.5 . . ?
C14 C15 C16 122.96(16) . . ?
C16 C15 H15 118.5 . . ?
C15 C16 C17 117.86(16) . . ?
C15 C16 C22 120.20(15) . . ?
C17 C16 C22 121.94(15) . . ?
O2 C17 C12 119.52(15) . . ?
O2 C17 C16 118.98(15) . . ?
C12 C17 C16 121.49(16) . . ?
C14 C18 C21 118.4(12) . . ?
C19 C18 C14 99.9(10) . . ?
C19 C18 C20 105.2(14) . . ?
C19 C18 C21 110.1(15) . . ?
C20 C18 C14 116.6(10) . . ?
C20 C18 C21 105.7(13) . . ?
C18 C19 H19A 109.5 . . ?
C18 C19 H19B 109.5 . . ?
C18 C19 H19C 109.5 . . ?
H19A C19 H19B 109.5 . . ?
H19A C19 H19C 109.5 . . ?
H19B C19 H19C 109.5 . . ?
C18 C20 H20A 109.5 . . ?
C18 C20 H20B 109.5 . . ?
C18 C20 H20C 109.5 . . ?
H20A C20 H20B 109.5 . . ?
H20A C20 H20C 109.5 . . ?
H20B C20 H20C 109.5 . . ?
C18 C21 H21A 109.5 . . ?
C18 C21 H21B 109.5 . . ?
C18 C21 H21C 109.5 . . ?
H21A C21 H21B 109.5 . . ?
H21A C21 H21C 109.5 . . ?
H21B C21 H21C 109.5 . . ?
C16 C22 H22A 108.9 . . ?
C16 C22 H22B 108.9 . . ?
C16 C22 C23 113.45(14) . . ?
H22A C22 H22B 107.7 . . ?
C23 C22 H22A 108.9 . . ?
C23 C22 H22B 108.9 . . ?
C24 C23 C22 120.08(15) . . ?
C24 C23 C28 118.31(15) . . ?
C28 C23 C22 121.61(15) . . ?
C23 C24 H24 118.8 . . ?
C23 C24 C25 122.38(15) . . ?
C25 C24 H24 118.8 . . ?
C24 C25 C26 117.24(15) . . ?
C24 C25 C29 120.64(15) . . ?
C26 C25 C29 122.01(15) . . ?
C25 C26 H26 118.8 . . ?
C27 C26 C25 122.42(15) . . ?
C27 C26 H26 118.8 . . ?
C26 C27 C28 118.00(15) . . ?
C26 C27 C33 121.14(15) . . ?
C28 C27 C33 120.86(15) . . ?
O3 C28 C23 118.64(15) . . ?
O3 C28 C27 119.78(15) . . ?
C23 C28 C27 121.58(15) . . ?
C25 C29 C30 110.95(15) . . ?
C31 C29 C25 108.63(15) . . ?
C31 C29 C30 109.1(2) . . ?
C31 C29 C32 109.19(19) . . ?
C32 C29 C25 111.86(15) . . ?
C32 C29 C30 107.09(18) . . ?
C29 C30 H30A 109.5 . . ?
C29 C30 H30B 109.5 . . ?
C29 C30 H30C 109.5 . . ?
H30A C30 H30B 109.5 . . ?
H30A C30 H30C 109.5 . . ?
H30B C30 H30C 109.5 . . ?
C29 C31 H31A 109.5 . . ?
C29 C31 H31B 109.5 . . ?
C29 C31 H31C 109.5 . . ?
H31A C31 H31B 109.5 . . ?
H31A C31 H31C 109.5 . . ?
H31B C31 H31C 109.5 . . ?
C29 C32 H32A 109.5 . . ?
C29 C32 H32B 109.5 . . ?
C29 C32 H32C 109.5 . . ?
H32A C32 H32B 109.5 . . ?
H32A C32 H32C 109.5 . . ?
H32B C32 H32C 109.5 . . ?
C27 C33 H33A 109.1 . . ?
C27 C33 H33B 109.1 . . ?
H33A C33 H33B 107.8 . . ?
C34 C33 C27 112.68(13) . . ?
C34 C33 H33A 109.1 . . ?
C34 C33 H33B 109.1 . . ?
C35 C34 C33 119.40(15) . . ?
C39 C34 C33 122.32(15) . . ?
C39 C34 C35 118.27(16) . . ?
C34 C35 H35 118.8 . . ?
C36 C35 C34 122.48(16) . . ?
C36 C35 H35 118.8 . . ?
C35 C36 C37 117.26(15) . . ?
C35 C36 C40 123.07(15) . . ?
C37 C36 C40 119.66(16) . . ?
C36 C37 H37 118.8 . . ?
C38 C37 C36 122.44(16) . . ?
C38 C37 H37 118.8 . . ?
C37 C38 C39 118.08(15) . . ?
C37 C38 C44 119.80(15) . . ?
C39 C38 C44 122.12(15) . . ?
O4 C39 C34 119.30(15) . . ?
O4 C39 C38 119.26(15) . . ?
C34 C39 C38 121.44(15) . . ?
C36 C40 C41 112.04(16) . . ?
C36 C40 C42 109.65(14) . . ?
C41 C40 C42 108.10(16) . . ?
C43 C40 C36 108.94(15) . . ?
C43 C40 C41 108.31(16) . . ?
C43 C40 C42 109.76(17) . . ?
C40 C41 H41A 109.5 . . ?
C40 C41 H41B 109.5 . . ?
C40 C41 H41C 109.5 . . ?
H41A C41 H41B 109.5 . . ?
H41A C41 H41C 109.5 . . ?
H41B C41 H41C 109.5 . . ?
C40 C42 H42A 109.5 . . ?
C40 C42 H42B 109.5 . . ?
C40 C42 H42C 109.5 . . ?
H42A C42 H42B 109.5 . . ?
H42A C42 H42C 109.5 . . ?
H42B C42 H42C 109.5 . . ?
C40 C43 H43A 109.5 . . ?
C40 C43 H43B 109.5 . . ?
C40 C43 H43C 109.5 . . ?
H43A C43 H43B 109.5 . . ?
H43A C43 H43C 109.5 . . ?
H43B C43 H43C 109.5 . . ?
C38 C44 H44A 108.9 . . ?
C38 C44 H44B 108.9 . . ?
H44A C44 H44B 107.7 . . ?
C46 C44 C38 113.40(13) . . ?
C46 C44 H44A 108.9 . . ?
C46 C44 H44B 108.9 . . ?
O5 C45 C46 118.90(15) . . ?
O5 C45 C50 118.93(15) . . ?
C50 C45 C46 122.14(16) . . ?
C45 C46 C44 122.25(16) . . ?
C47 C46 C44 120.11(15) . . ?
C47 C46 C45 117.57(16) . . ?
C46 C47 H47 118.6 . . ?
C46 C47 C48 122.71(16) . . ?
C48 C47 H47 118.6 . . ?
C47 C48 C51 119.62(15) . . ?
C49 C48 C47 117.29(16) . . ?
C49 C48 C51 122.95(16) . . ?
C48 C49 H49 118.7 . . ?
C48 C49 C50 122.50(16) . . ?
C50 C49 H49 118.7 . . ?
C45 C50 C49 117.74(15) . . ?
C45 C50 C55 122.15(15) . . ?
C49 C50 C55 119.82(15) . . ?
C48 C51 C52 107.92(14) . . ?
C48 C51 C53 110.50(14) . . ?
C53 C51 C52 109.50(15) . . ?
C54 C51 C48 112.07(14) . . ?
C54 C51 C52 108.90(15) . . ?
C54 C51 C53 107.92(15) . . ?
C51 C52 H52A 109.5 . . ?
C51 C52 H52B 109.5 . . ?
C51 C52 H52C 109.5 . . ?
H52A C52 H52B 109.5 . . ?
H52A C52 H52C 109.5 . . ?
H52B C52 H52C 109.5 . . ?
C51 C53 H53A 109.5 . . ?
C51 C53 H53B 109.5 . . ?
C51 C53 H53C 109.5 . . ?
H53A C53 H53B 109.5 . . ?
H53A C53 H53C 109.5 . . ?
H53B C53 H53C 109.5 . . ?
C51 C54 H54A 109.5 . . ?
C51 C54 H54B 109.5 . . ?
C51 C54 H54C 109.5 . . ?
H54A C54 H54B 109.5 . . ?
H54A C54 H54C 109.5 . . ?
H54B C54 H54C 109.5 . . ?
C50 C55 H55A 107.4 . . ?
C50 C55 H55B 107.4 . . ?
C50 C55 C56 119.78(14) . . ?
H55A C55 H55B 106.9 . . ?
C56 C55 H55A 107.4 . . ?
C56 C55 H55B 107.4 . . ?
C57 C56 C55 121.19(15) . . ?
C61 C56 C55 120.46(15) . . ?
C61 C56 C57 117.91(15) . . ?
O6 C57 C56 119.03(15) . . ?
O6 C57 C58 119.45(15) . . ?
C58 C57 C56 121.48(16) . . ?
C57 C58 C59 118.44(15) . . ?
C57 C58 C66 121.57(15) . . ?
C59 C58 C66 119.92(14) . . ?
C58 C59 H59 118.9 . . ?
C60 C59 C58 122.30(15) . . ?
C60 C59 H59 118.9 . . ?
C59 C60 C61 116.79(16) . . ?
C59 C60 C62 122.51(15) . . ?
C61 C60 C62 120.66(15) . . ?
C56 C61 C60 123.04(16) . . ?
C56 C61 H61 118.5 . . ?
C60 C61 H61 118.5 . . ?
C63 C62 C60 111.69(16) . . ?
C63 C62 C64 108.2(2) . . ?
C63 C62 C65 108.54(17) . . ?
C64 C62 C60 109.82(15) . . ?
C64 C62 C65 108.26(18) . . ?
C65 C62 C60 110.26(15) . . ?
C62 C63 H63A 109.5 . . ?
C62 C63 H63B 109.5 . . ?
C62 C63 H63C 109.5 . . ?
H63A C63 H63B 109.5 . . ?
H63A C63 H63C 109.5 . . ?
H63B C63 H63C 109.5 . . ?
C62 C64 H64A 109.5 . . ?
C62 C64 H64B 109.5 . . ?
C62 C64 H64C 109.5 . . ?
H64A C64 H64B 109.5 . . ?
H64A C64 H64C 109.5 . . ?
H64B C64 H64C 109.5 . . ?
C62 C65 H65A 109.5 . . ?
C62 C65 H65B 109.5 . . ?
C62 C65 H65C 109.5 . . ?
H65A C65 H65B 109.5 . . ?
H65A C65 H65C 109.5 . . ?
H65B C65 H65C 109.5 . . ?
C2 C66 H66A 109.1 . . ?
C2 C66 H66B 109.1 . . ?
C58 C66 C2 112.62(13) . . ?
C58 C66 H66A 109.1 . . ?
C58 C66 H66B 109.1 . . ?
H66A C66 H66B 107.8 . . ?
C68 C67 H67 119.9 . . ?
C68 C67 C72 120.26(18) . . ?
C72 C67 H67 119.9 . . ?
C67 C68 H68 120.1 . . ?
C67 C68 C69 119.71(19) . . ?
C69 C68 H68 120.1 . . ?
C68 C69 H69 119.8 . . ?
C70 C69 C68 120.36(19) . . ?
C70 C69 H69 119.8 . . ?
C69 C70 H70 120.2 . . ?
C71 C70 C69 119.65(18) . . ?
C71 C70 H70 120.2 . . ?
C70 C71 H71 119.8 . . ?
C70 C71 C72 120.40(19) . . ?
C72 C71 H71 119.8 . . ?
C67 C72 H72 120.2 . . ?
C71 C72 C67 119.6(2) . . ?
C71 C72 H72 120.2 . . ?
C74 C73 H73 119.7 . . ?
C78 C73 H73 119.7 . . ?
C78 C73 C74 120.6(3) . . ?
C73 C74 H74 120.0 . . ?
C73 C74 C75 120.1(3) . . ?
C75 C74 H74 120.0 . . ?
C74 C75 H75 120.1 . . ?
C76 C75 C74 119.9(3) . . ?
C76 C75 H75 120.1 . . ?
C75 C76 H76 119.8 . . ?
C75 C76 C77 120.4(3) . . ?
C77 C76 H76 119.8 . . ?
C76 C77 H77 120.4 . . ?
C76 C77 C78 119.3(3) . . ?
C78 C77 H77 120.4 . . ?
C73 C78 C77 119.8(3) . . ?
C73 C78 H78 120.1 . . ?
C77 C78 H78 120.1 . . ?
C82A C83A H83A 119.9 . . ?
C84A C83A H83A 119.9 . . ?
C84A C83A C82A 120.3(7) . . ?
C80A C79A H79A 120.3 . . ?
C84A C79A H79A 120.3 . . ?
C84A C79A C80A 119.3(6) . . ?
C79A C80A H80A 119.8 . . ?
C81A C80A C79A 120.5(5) . . ?
C81A C80A H80A 119.8 . . ?
C80A C81A H81A 120.2 . . ?
C80A C81A C82A 119.6(5) . . ?
C82A C81A H81A 120.2 . . ?
C83A C82A H82A 119.9 . . ?
C81A C82A C83A 120.3(6) . . ?
C81A C82A H82A 119.9 . . ?
C83A C84A H84A 120.1 . . ?
C79A C84A C83A 119.8(7) . . ?
C79A C84A H84A 120.1 . . ?
C82 C81 H81 120.0 . . ?
C82 C81 C80 120.0 . . ?
C80 C81 H81 120.0 . . ?
C81 C82 H82 120.0 . . ?
C83 C82 C81 120.0 . . ?
C83 C82 H82 120.0 . . ?
C82 C83 H83 120.0 . . ?
C82 C83 C84 120.0 . . ?
C84 C83 H83 120.0 . . ?
C83 C84 H84 120.0 . . ?
C83 C84 C79 120.0 . . ?
C79 C84 H84 120.0 . . ?
C84 C79 H79 120.0 . . ?
C80 C79 C84 120.0 . . ?
C80 C79 H79 120.0 . . ?
C81 C80 H80 120.0 . . ?
C79 C80 C81 120.0 . . ?
C79 C80 H80 120.0 . . ?
C19A C18A C14 108.2(2) . . ?
C21A C18A C14 112.84(18) . . ?
C21A C18A C19A 108.2(2) . . ?
C21A C18A C20A 108.4(2) . . ?
C20A C18A C14 109.43(19) . . ?
C20A C18A C19A 109.73(19) . . ?
C18A C19A H19D 109.5 . . ?
C18A C19A H19E 109.5 . . ?
C18A C19A H19F 109.5 . . ?
H19D C19A H19E 109.5 . . ?
H19D C19A H19F 109.5 . . ?
H19E C19A H19F 109.5 . . ?
C18A C21A H21D 109.5 . . ?
C18A C21A H21E 109.5 . . ?
C18A C21A H21F 109.5 . . ?
H21D C21A H21E 109.5 . . ?
H21D C21A H21F 109.5 . . ?
H21E C21A H21F 109.5 . . ?
C18A C20A H20D 109.5 . . ?
C18A C20A H20E 109.5 . . ?
C18A C20A H20F 109.5 . . ?
H20D C20A H20E 109.5 . . ?
H20D C20A H20F 109.5 . . ?
H20E C20A H20F 109.5 . . ?

loop_
_geom_bond_atom_site_label_1
_geom_bond_atom_site_label_2
_geom_bond_distance
_geom_bond_site_symmetry_2
_geom_bond_publ_flag
O1 H1 0.8400 . ?
O1 C1 1.3932(19) . ?
O2 H2 0.8400 . ?
O2 C17 1.380(2) . ?
O3 H3 0.8400 . ?
O3 C28 1.376(2) . ?
O4 H4 0.8400 . ?
O4 C39 1.388(2) . ?
O5 H5 0.8400 . ?
O5 C45 1.378(2) . ?
O6 H6 0.8400 . ?
O6 C57 1.379(2) . ?
C1 C2 1.394(2) . ?
C1 C6 1.400(2) . ?
C2 C3 1.399(2) . ?
C2 C66 1.528(2) . ?
C3 H3A 0.9500 . ?
C3 C4 1.398(2) . ?
C4 C5 1.396(3) . ?
C4 C7 1.538(2) . ?
C5 H5A 0.9500 . ?
C5 C6 1.394(2) . ?
C6 C11 1.519(2) . ?
C7 C8 1.533(3) . ?
C7 C9 1.535(2) . ?
C7 C10 1.539(3) . ?
C8 H8A 0.9800 . ?
C8 H8B 0.9800 . ?
C8 H8C 0.9800 . ?
C9 H9A 0.9800 . ?
C9 H9B 0.9800 . ?
C9 H9C 0.9800 . ?
C10 H10A 0.9800 . ?
C10 H10B 0.9800 . ?
C10 H10C 0.9800 . ?
C11 H11A 0.9900 . ?
C11 H11B 0.9900 . ?
C11 C12 1.524(2) . ?
C12 C13 1.400(2) . ?
C12 C17 1.393(2) . ?
C13 H13 0.9500 . ?
C13 C14 1.396(2) . ?
C14 C15 1.390(3) . ?
C14 C18 1.546(6) . ?
C14 C18A 1.542(3) . ?
C15 H15 0.9500 . ?
C15 C16 1.392(2) . ?
C16 C17 1.395(2) . ?
C16 C22 1.513(2) . ?
C18 C19 1.529(7) . ?
C18 C20 1.537(7) . ?
C18 C21 1.57(2) . ?
C19 H19A 0.9800 . ?
C19 H19B 0.9800 . ?
C19 H19C 0.9800 . ?
C20 H20A 0.9800 . ?
C20 H20B 0.9800 . ?
C20 H20C 0.9800 . ?
C21 H21A 0.9800 . ?
C21 H21B 0.9800 . ?
C21 H21C 0.9800 . ?
C22 H22A 0.9900 . ?
C22 H22B 0.9900 . ?
C22 C23 1.520(2) . ?
C23 C24 1.393(2) . ?
C23 C28 1.397(2) . ?
C24 H24 0.9500 . ?
C24 C25 1.398(2) . ?
C25 C26 1.402(2) . ?
C25 C29 1.535(2) . ?
C26 H26 0.9500 . ?
C26 C27 1.395(2) . ?
C27 C28 1.399(2) . ?
C27 C33 1.527(2) . ?
C29 C30 1.537(3) . ?
C29 C31 1.518(3) . ?
C29 C32 1.522(3) . ?
C30 H30A 0.9800 . ?
C30 H30B 0.9800 . ?
C30 H30C 0.9800 . ?
C31 H31A 0.9800 . ?
C31 H31B 0.9800 . ?
C31 H31C 0.9800 . ?
C32 H32A 0.9800 . ?
C32 H32B 0.9800 . ?
C32 H32C 0.9800 . ?
C33 H33A 0.9900 . ?
C33 H33B 0.9900 . ?
C33 C34 1.525(2) . ?
C34 C35 1.396(2) . ?
C34 C39 1.393(2) . ?
C35 H35 0.9500 . ?
C35 C36 1.389(2) . ?
C36 C37 1.400(2) . ?
C36 C40 1.533(2) . ?
C37 H37 0.9500 . ?
C37 C38 1.392(2) . ?
C38 C39 1.399(2) . ?
C38 C44 1.525(2) . ?
C40 C41 1.535(3) . ?
C40 C42 1.540(2) . ?
C40 C43 1.533(3) . ?
C41 H41A 0.9800 . ?
C41 H41B 0.9800 . ?
C41 H41C 0.9800 . ?
C42 H42A 0.9800 . ?
C42 H42B 0.9800 . ?
C42 H42C 0.9800 . ?
C43 H43A 0.9800 . ?
C43 H43B 0.9800 . ?
C43 H43C 0.9800 . ?
C44 H44A 0.9900 . ?
C44 H44B 0.9900 . ?
C44 C46 1.525(2) . ?
C45 C46 1.403(2) . ?
C45 C50 1.393(2) . ?
C46 C47 1.390(2) . ?
C47 H47 0.9500 . ?
C47 C48 1.401(2) . ?
C48 C49 1.394(2) . ?
C48 C51 1.535(2) . ?
C49 H49 0.9500 . ?
C49 C50 1.399(2) . ?
C50 C55 1.522(2) . ?
C51 C52 1.538(2) . ?
C51 C53 1.536(2) . ?
C51 C54 1.532(2) . ?
C52 H52A 0.9800 . ?
C52 H52B 0.9800 . ?
C52 H52C 0.9800 . ?
C53 H53A 0.9800 . ?
C53 H53B 0.9800 . ?
C53 H53C 0.9800 . ?
C54 H54A 0.9800 . ?
C54 H54B 0.9800 . ?
C54 H54C 0.9800 . ?
C55 H55A 0.9900 . ?
C55 H55B 0.9900 . ?
C55 C56 1.525(2) . ?
C56 C57 1.393(2) . ?
C56 C61 1.391(2) . ?
C57 C58 1.392(2) . ?
C58 C59 1.398(2) . ?
C58 C66 1.519(2) . ?
C59 H59 0.9500 . ?
C59 C60 1.393(2) . ?
C60 C61 1.398(2) . ?
C60 C62 1.537(2) . ?
C61 H61 0.9500 . ?
C62 C63 1.521(3) . ?
C62 C64 1.526(3) . ?
C62 C65 1.527(2) . ?
C63 H63A 0.9800 . ?
C63 H63B 0.9800 . ?
C63 H63C 0.9800 . ?
C64 H64A 0.9800 . ?
C64 H64B 0.9800 . ?
C64 H64C 0.9800 . ?
C65 H65A 0.9800 . ?
C65 H65B 0.9800 . ?
C65 H65C 0.9800 . ?
C66 H66A 0.9900 . ?
C66 H66B 0.9900 . ?
C67 H67 0.9500 . ?
C67 C68 1.376(3) . ?
C67 C72 1.391(3) . ?
C68 H68 0.9500 . ?
C68 C69 1.389(3) . ?
C69 H69 0.9500 . ?
C69 C70 1.386(3) . ?
C70 H70 0.9500 . ?
C70 C71 1.378(3) . ?
C71 H71 0.9500 . ?
C71 C72 1.387(3) . ?
C72 H72 0.9500 . ?
C73 H73 0.9500 . ?
C73 C74 1.376(4) . ?
C73 C78 1.370(4) . ?
C74 H74 0.9500 . ?
C74 C75 1.378(4) . ?
C75 H75 0.9500 . ?
C75 C76 1.374(5) . ?
C76 H76 0.9500 . ?
C76 C77 1.387(5) . ?
C77 H77 0.9500 . ?
C77 C78 1.392(4) . ?
C78 H78 0.9500 . ?
C83A H83A 0.9500 . ?
C83A C82A 1.369(10) . ?
C83A C84A 1.368(12) . ?
C79A H79A 0.9500 . ?
C79A C80A 1.379(8) . ?
C79A C84A 1.378(13) . ?
C80A H80A 0.9500 . ?
C80A C81A 1.371(7) . ?
C81A H81A 0.9500 . ?
C81A C82A 1.370(9) . ?
C82A H82A 0.9500 . ?
C84A H84A 0.9500 . ?
C81 H81 0.9500 . ?
C81 C82 1.3900 . ?
C81 C80 1.3900 . ?
C82 H82 0.9500 . ?
C82 C83 1.3900 . ?
C83 H83 0.9500 . ?
C83 C84 1.3900 . ?
C84 H84 0.9500 . ?
C84 C79 1.3900 . ?
C79 H79 0.9500 . ?
C79 C80 1.3900 . ?
C80 H80 0.9500 . ?
C18A C19A 1.542(3) . ?
C18A C21A 1.520(3) . ?
C18A C20A 1.532(3) . ?
C19A H19D 0.9800 . ?
C19A H19E 0.9800 . ?
C19A H19F 0.9800 . ?
C21A H21D 0.9800 . ?
C21A H21E 0.9800 . ?
C21A H21F 0.9800 . ?
C20A H20D 0.9800 . ?
C20A H20E 0.9800 . ?
C20A H20F 0.9800 . ?

loop_
_geom_torsion_atom_site_label_1
_geom_torsion_atom_site_label_2
_geom_torsion_atom_site_label_3
_geom_torsion_atom_site_label_4
_geom_torsion
_geom_torsion_site_symmetry_1
_geom_torsion_site_symmetry_2
_geom_torsion_site_symmetry_3
_geom_torsion_site_symmetry_4
_geom_torsion_publ_flag
O1 C1 C2 C3 -179.43(14) . . . . ?
O1 C1 C2 C66 3.1(2) . . . . ?
O1 C1 C6 C5 178.89(14) . . . . ?
O1 C1 C6 C11 -3.1(2) . . . . ?
O5 C45 C46 C44 3.5(2) . . . . ?
O5 C45 C46 C47 -179.44(14) . . . . ?
O5 C45 C50 C49 178.86(14) . . . . ?
O5 C45 C50 C55 -7.3(2) . . . . ?
O6 C57 C58 C59 -179.45(15) . . . . ?
O6 C57 C58 C66 -2.5(2) . . . . ?
C1 C2 C3 C4 0.3(2) . . . . ?
C1 C2 C66 C58 92.81(18) . . . . ?
C1 C6 C11 C12 -95.69(19) . . . . ?
C2 C1 C6 C5 -0.4(2) . . . . ?
C2 C1 C6 C11 177.61(15) . . . . ?
C2 C3 C4 C5 0.2(2) . . . . ?
C2 C3 C4 C7 -179.50(15) . . . . ?
C3 C2 C66 C58 -84.63(18) . . . . ?
C3 C4 C5 C6 -0.8(2) . . . . ?
C3 C4 C7 C8 6.3(2) . . . . ?
C3 C4 C7 C9 -114.73(19) . . . . ?
C3 C4 C7 C10 125.96(19) . . . . ?
C4 C5 C6 C1 0.9(2) . . . . ?
C4 C5 C6 C11 -177.19(15) . . . . ?
C5 C4 C7 C8 -173.41(16) . . . . ?
C5 C4 C7 C9 65.6(2) . . . . ?
C5 C4 C7 C10 -53.7(2) . . . . ?
C5 C6 C11 C12 82.27(19) . . . . ?
C6 C1 C2 C3 -0.2(2) . . . . ?
C6 C1 C2 C66 -177.64(14) . . . . ?
C6 C11 C12 C13 -104.46(19) . . . . ?
C6 C11 C12 C17 75.1(2) . . . . ?
C7 C4 C5 C6 178.93(15) . . . . ?
C11 C12 C13 C14 179.42(17) . . . . ?
C11 C12 C17 O2 3.0(2) . . . . ?
C11 C12 C17 C16 -177.01(16) . . . . ?
C12 C13 C14 C15 -1.8(3) . . . . ?
C12 C13 C14 C18 -158.6(7) . . . . ?
C12 C13 C14 C18A 175.4(2) . . . . ?
C13 C12 C17 O2 -177.36(16) . . . . ?
C13 C12 C17 C16 2.6(3) . . . . ?
C13 C14 C15 C16 1.4(3) . . . . ?
C13 C14 C18 C19 -70.5(14) . . . . ?
C13 C14 C18 C20 42.1(15) . . . . ?
C13 C14 C18 C21 170.1(13) . . . . ?
C13 C14 C18A C19A 124.3(2) . . . . ?
C13 C14 C18A C21A 4.6(4) . . . . ?
C13 C14 C18A C20A -116.2(2) . . . . ?
C14 C15 C16 C17 0.8(3) . . . . ?
C14 C15 C16 C22 -179.63(17) . . . . ?
C15 C14 C18 C19 132.2(12) . . . . ?
C15 C14 C18 C20 -115.1(12) . . . . ?
C15 C14 C18 C21 12.9(16) . . . . ?
C15 C14 C18A C19A -58.6(3) . . . . ?
C15 C14 C18A C21A -178.3(2) . . . . ?
C15 C14 C18A C20A 60.9(3) . . . . ?
C15 C16 C17 O2 177.06(16) . . . . ?
C15 C16 C17 C12 -2.9(3) . . . . ?
C15 C16 C22 C23 -86.83(19) . . . . ?
C16 C22 C23 C24 90.35(19) . . . . ?
C16 C22 C23 C28 -89.98(19) . . . . ?
C17 C12 C13 C14 -0.2(3) . . . . ?
C17 C16 C22 C23 92.70(19) . . . . ?
C18 C14 C15 C16 160.2(6) . . . . ?
C22 C16 C17 O2 -2.5(2) . . . . ?
C22 C16 C17 C12 177.56(16) . . . . ?
C22 C23 C24 C25 -179.73(16) . . . . ?
C22 C23 C28 O3 1.7(2) . . . . ?
C22 C23 C28 C27 -177.57(15) . . . . ?
C23 C24 C25 C26 -2.1(2) . . . . ?
C23 C24 C25 C29 -178.32(16) . . . . ?
C24 C23 C28 O3 -178.60(15) . . . . ?
C24 C23 C28 C27 2.1(2) . . . . ?
C24 C25 C26 C27 1.0(3) . . . . ?
C24 C25 C29 C30 -38.5(2) . . . . ?
C24 C25 C29 C31 81.4(2) . . . . ?
C24 C25 C29 C32 -157.99(18) . . . . ?
C25 C26 C27 C28 1.6(3) . . . . ?
C25 C26 C27 C33 -177.85(15) . . . . ?
C26 C25 C29 C30 145.47(19) . . . . ?
C26 C25 C29 C31 -94.6(2) . . . . ?
C26 C25 C29 C32 25.9(2) . . . . ?
C26 C27 C28 O3 177.57(15) . . . . ?
C26 C27 C28 C23 -3.1(2) . . . . ?
C26 C27 C33 C34 104.49(18) . . . . ?
C27 C33 C34 C35 -81.94(19) . . . . ?
C27 C33 C34 C39 97.74(18) . . . . ?
C28 C23 C24 C25 0.6(2) . . . . ?
C28 C27 C33 C34 -74.91(19) . . . . ?
C29 C25 C26 C27 177.15(16) . . . . ?
C33 C27 C28 O3 -3.0(2) . . . . ?
C33 C27 C28 C23 176.28(15) . . . . ?
C33 C34 C35 C36 178.86(15) . . . . ?
C33 C34 C39 O4 2.5(2) . . . . ?
C33 C34 C39 C38 -177.90(15) . . . . ?
C34 C35 C36 C37 -0.4(2) . . . . ?
C34 C35 C36 C40 -179.47(16) . . . . ?
C35 C34 C39 O4 -177.84(14) . . . . ?
C35 C34 C39 C38 1.8(2) . . . . ?
C35 C36 C37 C38 0.7(2) . . . . ?
C35 C36 C40 C41 -5.7(2) . . . . ?
C35 C36 C40 C42 -125.72(18) . . . . ?
C35 C36 C40 C43 114.14(19) . . . . ?
C36 C37 C38 C39 0.2(2) . . . . ?
C36 C37 C38 C44 -179.05(15) . . . . ?
C37 C36 C40 C41 175.26(16) . . . . ?
C37 C36 C40 C42 55.2(2) . . . . ?
C37 C36 C40 C43 -64.9(2) . . . . ?
C37 C38 C39 O4 178.17(14) . . . . ?
C37 C38 C39 C34 -1.5(2) . . . . ?
C37 C38 C44 C46 84.80(19) . . . . ?
C38 C44 C46 C45 77.7(2) . . . . ?
C38 C44 C46 C47 -99.30(18) . . . . ?
C39 C34 C35 C36 -0.8(2) . . . . ?
C39 C38 C44 C46 -94.37(19) . . . . ?
C40 C36 C37 C38 179.86(16) . . . . ?
C44 C38 C39 O4 -2.6(2) . . . . ?
C44 C38 C39 C34 177.73(15) . . . . ?
C44 C46 C47 C48 176.67(15) . . . . ?
C45 C46 C47 C48 -0.5(2) . . . . ?
C45 C50 C55 C56 93.7(2) . . . . ?
C46 C45 C50 C49 -2.8(2) . . . . ?
C46 C45 C50 C55 171.00(15) . . . . ?
C46 C47 C48 C49 -0.6(2) . . . . ?
C46 C47 C48 C51 -176.34(15) . . . . ?
C47 C48 C49 C50 0.0(2) . . . . ?
C47 C48 C51 C52 66.7(2) . . . . ?
C47 C48 C51 C53 -53.0(2) . . . . ?
C47 C48 C51 C54 -173.41(15) . . . . ?
C48 C49 C50 C45 1.7(2) . . . . ?
C48 C49 C50 C55 -172.29(15) . . . . ?
C49 C48 C51 C52 -108.79(18) . . . . ?
C49 C48 C51 C53 131.51(17) . . . . ?
C49 C48 C51 C54 11.1(2) . . . . ?
C49 C50 C55 C56 -92.56(19) . . . . ?
C50 C45 C46 C44 -174.83(15) . . . . ?
C50 C45 C46 C47 2.2(2) . . . . ?
C50 C55 C56 C57 -87.6(2) . . . . ?
C50 C55 C56 C61 100.25(19) . . . . ?
C51 C48 C49 C50 175.56(15) . . . . ?
C55 C56 C57 O6 7.2(2) . . . . ?
C55 C56 C57 C58 -170.56(15) . . . . ?
C55 C56 C61 C60 170.68(15) . . . . ?
C56 C57 C58 C59 -1.7(2) . . . . ?
C56 C57 C58 C66 175.27(15) . . . . ?
C57 C56 C61 C60 -1.8(2) . . . . ?
C57 C58 C59 C60 1.4(2) . . . . ?
C57 C58 C66 C2 -82.98(19) . . . . ?
C58 C59 C60 C61 -1.3(2) . . . . ?
C58 C59 C60 C62 176.44(15) . . . . ?
C59 C58 C66 C2 93.92(18) . . . . ?
C59 C60 C61 C56 1.5(2) . . . . ?
C59 C60 C62 C63 -8.3(2) . . . . ?
C59 C60 C62 C64 111.7(2) . . . . ?
C59 C60 C62 C65 -129.08(18) . . . . ?
C61 C56 C57 O6 179.61(15) . . . . ?
C61 C56 C57 C58 1.8(2) . . . . ?
C61 C60 C62 C63 169.36(18) . . . . ?
C61 C60 C62 C64 -70.6(2) . . . . ?
C61 C60 C62 C65 48.6(2) . . . . ?
C62 C60 C61 C56 -176.30(15) . . . . ?
C66 C2 C3 C4 177.80(15) . . . . ?
C66 C58 C59 C60 -175.57(15) . . . . ?
C67 C68 C69 C70 0.6(3) . . . . ?
C68 C67 C72 C71 -0.8(3) . . . . ?
C68 C69 C70 C71 -1.0(3) . . . . ?
C69 C70 C71 C72 0.5(3) . . . . ?
C70 C71 C72 C67 0.3(3) . . . . ?
C72 C67 C68 C69 0.3(3) . . . . ?
C73 C74 C75 C76 0.2(4) . . . . ?
C74 C73 C78 C77 0.2(4) . . . . ?
C74 C75 C76 C77 -0.3(4) . . . . ?
C75 C76 C77 C78 0.3(4) . . . . ?
C76 C77 C78 C73 -0.2(4) . . . . ?
C78 C73 C74 C75 -0.2(4) . . . . ?
C79A C80A C81A C82A 0.2(9) . . . . ?
C80A C79A C84A C83A -5.5(14) . . . . ?
C80A C81A C82A C83A -0.2(13) . . . . ?
C82A C83A C84A C79A 5.6(18) . . . . ?
C84A C83A C82A C81A -2.7(17) . . . . ?
C84A C79A C80A C81A 2.7(10) . . . . ?
C81 C82 C83 C84 0.0 . . . . ?
C82 C81 C80 C79 0.0 . . . . ?
C82 C83 C84 C79 0.0 . . . . ?
C83 C84 C79 C80 0.0 . . . . ?
C84 C79 C80 C81 0.0 . . . . ?
C80 C81 C82 C83 0.0 . . . . ?
C18A C14 C15 C16 -175.8(2) . . . . ?

loop_
_twin_individual_id
_twin_individual_mass_fraction_refined
_oxdiff_twin_reflns_isolated
_oxdiff_twin_reflns_overlapped
_twin_individual_twin_lattice_type
_twin_individual_twin_matrix_11
_twin_individual_twin_matrix_12
_twin_individual_twin_matrix_13
_twin_individual_twin_matrix_21
_twin_individual_twin_matrix_22
_twin_individual_twin_matrix_23
_twin_individual_twin_matrix_31
_twin_individual_twin_matrix_32
_twin_individual_twin_matrix_33
1 0.5005(6) 27372 15825 ref 1.0000 0.0000 0.0000 0.0000 1.0000 0.0000 0.0000 0.0000 1.0000
2 0.4995(6) 27382 15825 nmt 0.1406 0.8595 -0.3539 1.1409 -0.1405 -0.3529 0.0019 -0.0014 -0.9995
